data_7717520
loop_
_publ_author_name
'Kumar, Ashish'
'Kim, Dooyoung'
'Nguyen, Giao'
'Jiang, Chenggang'
'Chakraborty, Soumi'
'Teets, Thomas S.'

_publ_section_title
;
 Photophysical properties of three-coordinate heteroleptic Cu(I)
 &#x3b2;-diketiminate triarylphosphine complexes.
;
_journal_name_full 'Dalton transactions (Cambridge, England : 2003)'
_journal_paper_doi 10.1039/d4dt02681k
_journal_year 2024
_chemical_formula_moiety 'C35 H29 Cu F3 N2 P'
_chemical_formula_sum 'C35 H29 Cu F3 N2 P'
_chemical_formula_weight 629.11
_space_group_crystal_system orthorhombic
_space_group_IT_number 61
_space_group_name_Hall '-P 2ac 2ab'
_space_group_name_H-M_alt 'P b c a'
_atom_sites_solution_hydrogens geom
_atom_sites_solution_primary dual
_audit_creation_date 2023-07-19
_audit_creation_method
;
Olex2 1.5
(compiled 2023.03.06 svn.rbb2c1857 for OlexSys, GUI svn.r6748)
;
_audit_update_record
;
2024-09-06 deposited with the CCDC.	2024-11-11 downloaded from the CCDC.
;
_cell_angle_alpha 90
_cell_angle_beta 90
_cell_angle_gamma 90
_cell_formula_units_Z 8
_cell_length_a 16.709(4)
_cell_length_b 17.529(4)
_cell_length_c 20.332(5)
_cell_measurement_reflns_used 9093
_cell_measurement_temperature 123.21
_cell_measurement_theta_max 27.38
_cell_measurement_theta_min 2.32
_cell_volume 5955(2)
_computing_molecular_graphics 'Olex2 1.5 (Dolomanov et al., 2009)'
_computing_publication_material 'Olex2 1.5 (Dolomanov et al., 2009)'
_computing_structure_refinement 'SHELXL 2018/3 (Sheldrick, 2015)'
_computing_structure_solution 'SHELXT 2018/2 (Sheldrick, 2018)'
_diffrn_ambient_temperature 123.21
_diffrn_measured_fraction_theta_full 1.000
_diffrn_measured_fraction_theta_max 0.996
_diffrn_measurement_device_type 'Bruker APEX-II CCD'
_diffrn_measurement_method multi-scan
_diffrn_radiation_type MoK\a
_diffrn_radiation_wavelength 0.71073
_diffrn_reflns_av_R_equivalents 0.0515
_diffrn_reflns_av_unetI/netI 0.0397
_diffrn_reflns_Laue_measured_fraction_full 1.000
_diffrn_reflns_Laue_measured_fraction_max 0.996
_diffrn_reflns_limit_h_max 21
_diffrn_reflns_limit_h_min -15
_diffrn_reflns_limit_k_max 22
_diffrn_reflns_limit_k_min -22
_diffrn_reflns_limit_l_max 24
_diffrn_reflns_limit_l_min -26
_diffrn_reflns_number 35583
_diffrn_reflns_point_group_measured_fraction_full 1.000
_diffrn_reflns_point_group_measured_fraction_max 0.996
_diffrn_reflns_theta_full 25.242
_diffrn_reflns_theta_max 27.504
_diffrn_reflns_theta_min 1.959
_diffrn_source_current 30.0
_diffrn_source_power 1.5
_diffrn_source_voltage 50.0
_exptl_absorpt_coefficient_mu 0.833
_exptl_absorpt_correction_T_max 0.7456
_exptl_absorpt_correction_T_min 0.6464
_exptl_absorpt_correction_type multi-scan
_exptl_absorpt_process_details
;
SADABS-2014/5 (Bruker,2014/5) was used for absorption correction.
wR2(int) was 0.0767 before and 0.0614 after correction.
The Ratio of minimum to maximum transmission is 0.8670.
The \l/2 correction factor is 0.00150.
;
_exptl_crystal_colour green
_exptl_crystal_colour_primary green
_exptl_crystal_density_diffrn 1.403
_exptl_crystal_description Block
_exptl_crystal_F_000 2592
_exptl_crystal_size_max 0.45
_exptl_crystal_size_mid 0.37
_exptl_crystal_size_min 0.29
_refine_diff_density_max 0.348
_refine_diff_density_min -0.386
_refine_diff_density_rms 0.056
_refine_ls_extinction_method none
_refine_ls_goodness_of_fit_ref 1.061
_refine_ls_hydrogen_treatment constr
_refine_ls_matrix_type full
_refine_ls_number_parameters 381
_refine_ls_number_reflns 6819
_refine_ls_number_restraints 0
_refine_ls_restrained_S_all 1.061
_refine_ls_R_factor_all 0.0402
_refine_ls_R_factor_gt 0.0317
_refine_ls_shift/su_max 0.001
_refine_ls_shift/su_mean 0.000
_refine_ls_structure_factor_coef Fsqd
_refine_ls_weighting_details 'w=1/[\s^2^(Fo^2^)+(0.0366P)^2^+1.6659P] where P=(Fo^2^+2Fc^2^)/3'
_refine_ls_weighting_scheme calc
_refine_ls_wR_factor_gt 0.0801
_refine_ls_wR_factor_ref 0.0843
_reflns_Friedel_coverage 0.000
_reflns_number_gt 5734
_reflns_number_total 6819
_reflns_threshold_expression 'I > 2\s(I)'
_cod_data_source_file d4dt02681k2.cif
_cod_data_source_block Cu2
_cod_database_code 7717520
_shelx_shelxl_version_number 2018/3
_shelx_space_group_comment
;
The symmetry employed for this shelxl refinement is uniquely defined
by the following loop, which should always be used as a source of
symmetry information in preference to the above space-group names.
They are only intended as comments.
;
_shelx_estimated_absorpt_t_max 0.794
_shelx_estimated_absorpt_t_min 0.705
_olex2_refinement_description
;
1. Fixed Uiso
 At 1.2 times of:
  All C(H) groups
 At 1.5 times of:
  All C(H,H,H) groups
2.a Aromatic/amide H refined with riding coordinates:
 C14(H14), C31(H31), C8(H8), C6(H6), C12(H12), C25(H25), C23(H23), C22(H22),
 C9(H9), C35(H35), C11(H11), C5(H5), C32(H32), C29(H29), C10(H10), C20(H20),
 C2(H2), C4(H4), C26(H26), C19(H19), C3(H3), C34(H34), C28(H28)
2.b Idealised Me refined as rotating group:
 C17(H17A,H17B,H17C), C16(H16A,H16B,H16C)
;
_olex2_submission_special_instructions 'No special instructions were received'

loop_
_space_group_symop_operation_xyz
'x, y, z'
'-x+1/2, -y, z+1/2'
'-x, y+1/2, -z+1/2'
'x+1/2, -y+1/2, -z'
'-x, -y, -z'
'x-1/2, y, -z-1/2'
'x, -y-1/2, z-1/2'
'-x-1/2, y-1/2, z'

loop_
_atom_site_label
_atom_site_type_symbol
_atom_site_fract_x
_atom_site_fract_y
_atom_site_fract_z
_atom_site_U_iso_or_equiv
_atom_site_adp_type
_atom_site_occupancy
_atom_site_site_symmetry_order
_atom_site_calc_flag
_atom_site_refinement_flags_posn
_atom_site_refinement_flags_adp
_atom_site_refinement_flags_occupancy
_atom_site_disorder_assembly
_atom_site_disorder_group
Cu1 Cu 0.49277(2) 0.16452(2) 0.55036(2) 0.01700(7) Uani 1 1 d . . . . .
P1 P 0.38889(2) 0.19500(2) 0.60841(2) 0.01672(10) Uani 1 1 d . . . . .
F1 F 0.07019(7) 0.10188(6) 0.50532(6) 0.0376(3) Uani 1 1 d . . . . .
F2 F 0.38386(8) 0.52854(6) 0.65846(6) 0.0462(3) Uani 1 1 d . . . . .
F3 F 0.40053(8) 0.04300(8) 0.86994(6) 0.0529(4) Uani 1 1 d . . . . .
N1 N 0.60610(8) 0.17348(7) 0.57392(7) 0.0196(3) Uani 1 1 d . . . . .
N2 N 0.50848(8) 0.12186(8) 0.46332(7) 0.0182(3) Uani 1 1 d . . . . .
C24 C 0.38339(10) 0.29715(9) 0.62552(8) 0.0190(3) Uani 1 1 d . . . . .
C14 C 0.65165(10) 0.11057(9) 0.47525(8) 0.0204(3) Uani 1 1 d . . . . .
H14 H 0.698120 0.090617 0.454544 0.024 Uiso 1 1 calc R U . . .
C7 C 0.43816(10) 0.11096(9) 0.42413(7) 0.0185(3) Uani 1 1 d . . . . .
C30 C 0.38649(10) 0.15103(9) 0.69037(8) 0.0199(3) Uani 1 1 d . . . . .
C31 C 0.32950(11) 0.09702(9) 0.70842(8) 0.0237(4) Uani 1 1 d . . . . .
H31 H 0.287113 0.084928 0.679086 0.028 Uiso 1 1 calc R U . . .
C8 C 0.40258(10) 0.03929(9) 0.41718(8) 0.0216(3) Uani 1 1 d . . . . .
H8 H 0.428658 -0.004732 0.434025 0.026 Uiso 1 1 calc R U . . .
C15 C 0.57961(10) 0.09872(9) 0.44092(8) 0.0185(3) Uani 1 1 d . . . . .
C1 C 0.62249(10) 0.21045(9) 0.63473(8) 0.0210(3) Uani 1 1 d . . . . .
C13 C 0.66523(10) 0.14759(9) 0.53572(8) 0.0204(3) Uani 1 1 d . . . . .
C6 C 0.60371(10) 0.28770(9) 0.64199(8) 0.0221(3) Uani 1 1 d . . . . .
H6 H 0.586528 0.316363 0.604931 0.026 Uiso 1 1 calc R U . . .
C12 C 0.39944(11) 0.17453(10) 0.39752(8) 0.0251(4) Uani 1 1 d . . . . .
H12 H 0.423194 0.223562 0.401429 0.030 Uiso 1 1 calc R U . . .
C21 C 0.14323(10) 0.12512(10) 0.52805(8) 0.0253(4) Uani 1 1 d . . . . .
C25 C 0.41522(10) 0.34709(9) 0.57900(8) 0.0217(3) Uani 1 1 d . . . . .
H25 H 0.437210 0.327165 0.539487 0.026 Uiso 1 1 calc R U . . .
C23 C 0.22305(10) 0.21748(9) 0.58231(8) 0.0216(3) Uani 1 1 d . . . . .
H23 H 0.228071 0.265331 0.603851 0.026 Uiso 1 1 calc R U . . .
C18 C 0.29041(10) 0.17086(9) 0.57546(8) 0.0187(3) Uani 1 1 d . . . . .
C22 C 0.14882(11) 0.19506(10) 0.55815(9) 0.0263(4) Uani 1 1 d . . . . .
H22 H 0.103317 0.227186 0.562341 0.032 Uiso 1 1 calc R U . . .
C17 C 0.58552(11) 0.05912(10) 0.37471(8) 0.0253(4) Uani 1 1 d . . . . .
H17A H 0.564904 0.006967 0.378537 0.038 Uiso 1 1 calc R U . . .
H17B H 0.641597 0.057570 0.360664 0.038 Uiso 1 1 calc R U . . .
H17C H 0.553863 0.087256 0.342184 0.038 Uiso 1 1 calc R U . . .
C9 C 0.32929(11) 0.03224(10) 0.38577(8) 0.0259(4) Uani 1 1 d . . . . .
H9 H 0.305402 -0.016701 0.381553 0.031 Uiso 1 1 calc R U . . .
C35 C 0.44802(11) 0.16878(10) 0.73460(9) 0.0289(4) Uani 1 1 d . . . . .
H35 H 0.486970 0.205826 0.722837 0.035 Uiso 1 1 calc R U . . .
C11 C 0.32649(12) 0.16667(10) 0.36537(9) 0.0295(4) Uani 1 1 d . . . . .
H11 H 0.301260 0.210145 0.346707 0.035 Uiso 1 1 calc R U . . .
C5 C 0.60997(11) 0.32285(10) 0.70295(9) 0.0274(4) Uani 1 1 d . . . . .
H5 H 0.596098 0.375149 0.707409 0.033 Uiso 1 1 calc R U . . .
C32 C 0.33417(12) 0.06058(10) 0.76918(9) 0.0316(4) Uani 1 1 d . . . . .
H32 H 0.295548 0.023464 0.781514 0.038 Uiso 1 1 calc R U . . .
C27 C 0.38342(12) 0.45218(10) 0.64692(9) 0.0304(4) Uani 1 1 d . . . . .
C33 C 0.39565(13) 0.07935(11) 0.81084(9) 0.0344(5) Uani 1 1 d . . . . .
C29 C 0.35118(13) 0.32710(10) 0.68312(9) 0.0303(4) Uani 1 1 d . . . . .
H29 H 0.328840 0.293808 0.715094 0.036 Uiso 1 1 calc R U . . .
C10 C 0.29035(11) 0.09567(10) 0.36042(9) 0.0291(4) Uani 1 1 d . . . . .
H10 H 0.239551 0.090528 0.339906 0.035 Uiso 1 1 calc R U . . .
C20 C 0.20812(11) 0.07751(10) 0.51900(9) 0.0268(4) Uani 1 1 d . . . . .
H20 H 0.202328 0.029874 0.497222 0.032 Uiso 1 1 calc R U . . .
C2 C 0.64868(12) 0.17006(10) 0.68990(9) 0.0297(4) Uani 1 1 d . . . . .
H2 H 0.661669 0.117492 0.685968 0.036 Uiso 1 1 calc R U . . .
C4 C 0.63623(11) 0.28243(11) 0.75729(9) 0.0314(4) Uani 1 1 d . . . . .
H4 H 0.640728 0.306787 0.798866 0.038 Uiso 1 1 calc R U . . .
C26 C 0.41539(11) 0.42540(10) 0.58932(9) 0.0276(4) Uani 1 1 d . . . . .
H26 H 0.436975 0.459301 0.557471 0.033 Uiso 1 1 calc R U . . .
C19 C 0.28207(11) 0.10112(10) 0.54257(8) 0.0238(4) Uani 1 1 d . . . . .
H19 H 0.327635 0.069528 0.536294 0.029 Uiso 1 1 calc R U . . .
C16 C 0.75191(11) 0.16101(10) 0.55441(9) 0.0269(4) Uani 1 1 d . . . . .
H16A H 0.764524 0.215365 0.549985 0.040 Uiso 1 1 calc R U . . .
H16B H 0.786726 0.131307 0.525275 0.040 Uiso 1 1 calc R U . . .
H16C H 0.760522 0.145023 0.600052 0.040 Uiso 1 1 calc R U . . .
C3 C 0.65590(12) 0.20603(12) 0.75039(9) 0.0348(5) Uani 1 1 d . . . . .
H3 H 0.674480 0.178073 0.787393 0.042 Uiso 1 1 calc R U . . .
C34 C 0.45286(13) 0.13306(12) 0.79531(9) 0.0349(4) Uani 1 1 d . . . . .
H34 H 0.494460 0.145254 0.825369 0.042 Uiso 1 1 calc R U . . .
C28 C 0.35143(14) 0.40534(11) 0.69421(10) 0.0391(5) Uani 1 1 d . . . . .
H28 H 0.329944 0.425951 0.733651 0.047 Uiso 1 1 calc R U . . .

loop_
_atom_site_aniso_label
_atom_site_aniso_U_11
_atom_site_aniso_U_22
_atom_site_aniso_U_33
_atom_site_aniso_U_23
_atom_site_aniso_U_13
_atom_site_aniso_U_12
Cu1 0.01595(11) 0.01855(11) 0.01651(11) -0.00217(7) 0.00186(7) 0.00059(7)
P1 0.0161(2) 0.0176(2) 0.0165(2) -0.00057(15) 0.00210(15) 0.00005(15)
F1 0.0250(6) 0.0411(6) 0.0467(7) 0.0091(5) -0.0139(5) -0.0096(5)
F2 0.0735(10) 0.0170(5) 0.0481(7) -0.0049(5) -0.0055(6) 0.0009(5)
F3 0.0648(9) 0.0630(8) 0.0308(6) 0.0275(6) 0.0074(6) 0.0128(7)
N1 0.0181(7) 0.0202(7) 0.0204(7) -0.0017(5) -0.0003(5) 0.0004(5)
N2 0.0200(7) 0.0167(7) 0.0179(7) -0.0022(5) 0.0009(5) -0.0006(5)
C24 0.0179(8) 0.0189(8) 0.0203(8) -0.0012(6) -0.0007(6) 0.0000(6)
C14 0.0192(8) 0.0172(8) 0.0247(8) 0.0000(6) 0.0064(7) 0.0023(6)
C7 0.0205(8) 0.0206(8) 0.0145(7) -0.0033(6) 0.0011(6) 0.0020(6)
C30 0.0221(9) 0.0190(8) 0.0186(8) 0.0008(6) 0.0035(6) 0.0039(6)
C31 0.0243(9) 0.0214(8) 0.0253(9) 0.0003(7) 0.0070(7) 0.0032(7)
C8 0.0252(9) 0.0189(8) 0.0206(8) -0.0016(6) 0.0001(7) 0.0032(7)
C15 0.0234(9) 0.0134(7) 0.0185(8) 0.0011(6) 0.0052(6) 0.0008(6)
C1 0.0145(8) 0.0251(8) 0.0235(8) -0.0031(7) -0.0010(6) -0.0008(6)
C13 0.0183(8) 0.0167(7) 0.0263(9) 0.0017(6) 0.0010(7) 0.0011(6)
C6 0.0187(8) 0.0212(8) 0.0263(9) -0.0011(7) 0.0017(7) -0.0013(6)
C12 0.0332(10) 0.0200(8) 0.0221(9) -0.0032(7) -0.0009(7) 0.0025(7)
C21 0.0198(9) 0.0318(9) 0.0242(8) 0.0086(7) -0.0055(7) -0.0075(7)
C25 0.0196(8) 0.0235(8) 0.0222(8) 0.0012(7) 0.0032(7) 0.0010(7)
C23 0.0221(9) 0.0210(8) 0.0218(8) 0.0031(7) 0.0018(7) 0.0013(6)
C18 0.0177(8) 0.0222(8) 0.0160(8) 0.0024(6) 0.0018(6) -0.0030(6)
C22 0.0195(9) 0.0277(9) 0.0316(9) 0.0099(7) 0.0003(7) 0.0026(7)
C17 0.0282(9) 0.0243(9) 0.0233(9) -0.0055(7) 0.0058(7) 0.0008(7)
C9 0.0273(10) 0.0251(9) 0.0253(9) -0.0081(7) -0.0019(7) -0.0012(7)
C35 0.0276(10) 0.0347(10) 0.0244(9) 0.0039(7) -0.0010(7) -0.0025(8)
C11 0.0389(11) 0.0260(9) 0.0237(9) -0.0046(7) -0.0084(8) 0.0141(8)
C5 0.0239(9) 0.0234(9) 0.0351(10) -0.0079(7) 0.0019(7) -0.0020(7)
C32 0.0356(11) 0.0271(9) 0.0320(10) 0.0085(8) 0.0113(8) 0.0025(8)
C27 0.0401(11) 0.0166(8) 0.0345(10) -0.0027(7) -0.0068(8) 0.0008(7)
C33 0.0446(12) 0.0357(10) 0.0230(9) 0.0122(8) 0.0094(8) 0.0135(9)
C29 0.0436(12) 0.0230(9) 0.0241(9) -0.0008(7) 0.0095(8) 0.0005(8)
C10 0.0285(10) 0.0343(10) 0.0244(9) -0.0107(8) -0.0075(7) 0.0079(8)
C20 0.0279(10) 0.0270(9) 0.0255(9) -0.0027(7) -0.0002(7) -0.0060(7)
C2 0.0332(10) 0.0278(9) 0.0282(10) -0.0051(7) -0.0081(8) 0.0114(8)
C4 0.0273(10) 0.0370(10) 0.0299(10) -0.0150(8) -0.0059(8) 0.0037(8)
C26 0.0275(10) 0.0229(9) 0.0323(10) 0.0063(7) 0.0013(8) -0.0022(7)
C19 0.0217(9) 0.0243(9) 0.0254(9) -0.0032(7) 0.0036(7) -0.0004(7)
C16 0.0184(9) 0.0307(10) 0.0317(10) -0.0034(7) 0.0014(7) -0.0012(7)
C3 0.0356(11) 0.0406(11) 0.0283(10) -0.0068(8) -0.0119(8) 0.0138(9)
C34 0.0360(11) 0.0445(11) 0.0241(9) 0.0049(8) -0.0050(8) 0.0033(9)
C28 0.0643(15) 0.0263(10) 0.0267(10) -0.0070(8) 0.0073(10) 0.0065(9)

loop_
_atom_type_symbol
_atom_type_description
_atom_type_scat_dispersion_real
_atom_type_scat_dispersion_imag
_atom_type_scat_source
C C 0.0033 0.0016 'International Tables Vol C Tables 4.2.6.8 and 6.1.1.4'
H H 0.0000 0.0000 'International Tables Vol C Tables 4.2.6.8 and 6.1.1.4'
Cu Cu 0.3201 1.2651 'International Tables Vol C Tables 4.2.6.8 and 6.1.1.4'
F F 0.0171 0.0103 'International Tables Vol C Tables 4.2.6.8 and 6.1.1.4'
N N 0.0061 0.0033 'International Tables Vol C Tables 4.2.6.8 and 6.1.1.4'
P P 0.1023 0.0942 'International Tables Vol C Tables 4.2.6.8 and 6.1.1.4'

loop_
_geom_angle_atom_site_label_1
_geom_angle_atom_site_label_2
_geom_angle_atom_site_label_3
_geom_angle
_geom_angle_site_symmetry_1
_geom_angle_site_symmetry_3
_geom_angle_publ_flag
N1 Cu1 P1 128.42(4) . . ?
N2 Cu1 P1 134.50(4) . . ?
N2 Cu1 N1 97.07(6) . . ?
C24 P1 Cu1 112.70(5) . . ?
C24 P1 C30 103.74(7) . . ?
C24 P1 C18 104.57(7) . . ?
C30 P1 Cu1 114.11(5) . . ?
C18 P1 Cu1 117.71(6) . . ?
C18 P1 C30 102.47(8) . . ?
C1 N1 Cu1 115.79(10) . . ?
C13 N1 Cu1 123.05(12) . . ?
C13 N1 C1 121.16(14) . . ?
C7 N2 Cu1 116.62(10) . . ?
C15 N2 Cu1 123.28(11) . . ?
C15 N2 C7 119.98(14) . . ?
C25 C24 P1 117.85(12) . . ?
C29 C24 P1 123.34(13) . . ?
C29 C24 C25 118.79(15) . . ?
C15 C14 H14 115.1 . . ?
C15 C14 C13 129.71(15) . . ?
C13 C14 H14 115.1 . . ?
C8 C7 N2 121.69(14) . . ?
C8 C7 C12 118.75(16) . . ?
C12 C7 N2 119.25(14) . . ?
C31 C30 P1 122.66(13) . . ?
C31 C30 C35 118.93(16) . . ?
C35 C30 P1 118.25(13) . . ?
C30 C31 H31 119.8 . . ?
C30 C31 C32 120.50(17) . . ?
C32 C31 H31 119.8 . . ?
C7 C8 H8 119.9 . . ?
C9 C8 C7 120.16(15) . . ?
C9 C8 H8 119.9 . . ?
N2 C15 C14 123.18(14) . . ?
N2 C15 C17 119.93(15) . . ?
C14 C15 C17 116.87(14) . . ?
C6 C1 N1 119.32(15) . . ?
C2 C1 N1 121.84(15) . . ?
C2 C1 C6 118.46(16) . . ?
N1 C13 C14 123.01(15) . . ?
N1 C13 C16 120.55(15) . . ?
C14 C13 C16 116.37(14) . . ?
C1 C6 H6 119.8 . . ?
C5 C6 C1 120.48(16) . . ?
C5 C6 H6 119.8 . . ?
C7 C12 H12 119.7 . . ?
C11 C12 C7 120.59(16) . . ?
C11 C12 H12 119.7 . . ?
F1 C21 C22 118.51(16) . . ?
F1 C21 C20 118.41(16) . . ?
C22 C21 C20 123.07(16) . . ?
C24 C25 H25 119.4 . . ?
C26 C25 C24 121.26(16) . . ?
C26 C25 H25 119.4 . . ?
C18 C23 H23 119.4 . . ?
C22 C23 H23 119.4 . . ?
C22 C23 C18 121.18(16) . . ?
C23 C18 P1 123.61(13) . . ?
C23 C18 C19 118.54(15) . . ?
C19 C18 P1 117.84(13) . . ?
C21 C22 C23 118.05(16) . . ?
C21 C22 H22 121.0 . . ?
C23 C22 H22 121.0 . . ?
C15 C17 H17A 109.5 . . ?
C15 C17 H17B 109.5 . . ?
C15 C17 H17C 109.5 . . ?
H17A C17 H17B 109.5 . . ?
H17A C17 H17C 109.5 . . ?
H17B C17 H17C 109.5 . . ?
C8 C9 H9 119.5 . . ?
C8 C9 C10 120.92(16) . . ?
C10 C9 H9 119.5 . . ?
C30 C35 H35 119.5 . . ?
C34 C35 C30 120.93(17) . . ?
C34 C35 H35 119.5 . . ?
C12 C11 H11 119.8 . . ?
C10 C11 C12 120.33(16) . . ?
C10 C11 H11 119.8 . . ?
C6 C5 H5 119.7 . . ?
C4 C5 C6 120.64(16) . . ?
C4 C5 H5 119.7 . . ?
C31 C32 H32 120.7 . . ?
C33 C32 C31 118.65(17) . . ?
C33 C32 H32 120.7 . . ?
F2 C27 C26 118.88(17) . . ?
F2 C27 C28 118.05(17) . . ?
C26 C27 C28 123.07(16) . . ?
F3 C33 C32 118.50(18) . . ?
F3 C33 C34 118.69(19) . . ?
C32 C33 C34 122.81(17) . . ?
C24 C29 H29 119.7 . . ?
C28 C29 C24 120.50(17) . . ?
C28 C29 H29 119.7 . . ?
C9 C10 H10 120.4 . . ?
C11 C10 C9 119.20(17) . . ?
C11 C10 H10 120.4 . . ?
C21 C20 H20 120.9 . . ?
C21 C20 C19 118.21(16) . . ?
C19 C20 H20 120.9 . . ?
C1 C2 H2 119.7 . . ?
C3 C2 C1 120.58(16) . . ?
C3 C2 H2 119.7 . . ?
C5 C4 H4 120.4 . . ?
C5 C4 C3 119.28(17) . . ?
C3 C4 H4 120.4 . . ?
C25 C26 H26 121.1 . . ?
C27 C26 C25 117.84(16) . . ?
C27 C26 H26 121.1 . . ?
C18 C19 H19 119.5 . . ?
C20 C19 C18 120.90(16) . . ?
C20 C19 H19 119.5 . . ?
C13 C16 H16A 109.5 . . ?
C13 C16 H16B 109.5 . . ?
C13 C16 H16C 109.5 . . ?
H16A C16 H16B 109.5 . . ?
H16A C16 H16C 109.5 . . ?
H16B C16 H16C 109.5 . . ?
C2 C3 H3 119.7 . . ?
C4 C3 C2 120.54(17) . . ?
C4 C3 H3 119.7 . . ?
C35 C34 H34 120.9 . . ?
C33 C34 C35 118.17(18) . . ?
C33 C34 H34 120.9 . . ?
C27 C28 C29 118.53(18) . . ?
C27 C28 H28 120.7 . . ?
C29 C28 H28 120.7 . . ?

loop_
_geom_bond_atom_site_label_1
_geom_bond_atom_site_label_2
_geom_bond_distance
_geom_bond_site_symmetry_2
_geom_bond_publ_flag
Cu1 P1 2.1658(6) . ?
Cu1 N1 1.9596(15) . ?
Cu1 N2 1.9392(14) . ?
P1 C24 1.8265(17) . ?
P1 C30 1.8365(17) . ?
P1 C18 1.8264(17) . ?
F1 C21 1.367(2) . ?
F2 C27 1.359(2) . ?
F3 C33 1.363(2) . ?
N1 C1 1.423(2) . ?
N1 C13 1.336(2) . ?
N2 C7 1.433(2) . ?
N2 C15 1.336(2) . ?
C24 C25 1.394(2) . ?
C24 C29 1.392(2) . ?
C14 H14 0.9500 . ?
C14 C15 1.407(2) . ?
C14 C13 1.409(2) . ?
C7 C8 1.397(2) . ?
C7 C12 1.398(2) . ?
C30 C31 1.392(2) . ?
C30 C35 1.401(2) . ?
C31 H31 0.9500 . ?
C31 C32 1.393(2) . ?
C8 H8 0.9500 . ?
C8 C9 1.387(2) . ?
C15 C17 1.518(2) . ?
C1 C6 1.398(2) . ?
C1 C2 1.397(2) . ?
C13 C16 1.516(2) . ?
C6 H6 0.9500 . ?
C6 C5 1.388(2) . ?
C12 H12 0.9500 . ?
C12 C11 1.390(3) . ?
C21 C22 1.373(3) . ?
C21 C20 1.381(3) . ?
C25 H25 0.9500 . ?
C25 C26 1.389(2) . ?
C23 H23 0.9500 . ?
C23 C18 1.398(2) . ?
C23 C22 1.391(2) . ?
C18 C19 1.400(2) . ?
C22 H22 0.9500 . ?
C17 H17A 0.9800 . ?
C17 H17B 0.9800 . ?
C17 H17C 0.9800 . ?
C9 H9 0.9500 . ?
C9 C10 1.388(2) . ?
C35 H35 0.9500 . ?
C35 C34 1.386(2) . ?
C11 H11 0.9500 . ?
C11 C10 1.387(3) . ?
C5 H5 0.9500 . ?
C5 C4 1.384(3) . ?
C32 H32 0.9500 . ?
C32 C33 1.372(3) . ?
C27 C26 1.370(3) . ?
C27 C28 1.373(3) . ?
C33 C34 1.378(3) . ?
C29 H29 0.9500 . ?
C29 C28 1.390(2) . ?
C10 H10 0.9500 . ?
C20 H20 0.9500 . ?
C20 C19 1.388(2) . ?
C2 H2 0.9500 . ?
C2 C3 1.387(3) . ?
C4 H4 0.9500 . ?
C4 C3 1.386(3) . ?
C26 H26 0.9500 . ?
C19 H19 0.9500 . ?
C16 H16A 0.9800 . ?
C16 H16B 0.9800 . ?
C16 H16C 0.9800 . ?
C3 H3 0.9500 . ?
C34 H34 0.9500 . ?
C28 H28 0.9500 . ?

loop_
_geom_torsion_atom_site_label_1
_geom_torsion_atom_site_label_2
_geom_torsion_atom_site_label_3
_geom_torsion_atom_site_label_4
_geom_torsion
_geom_torsion_site_symmetry_1
_geom_torsion_site_symmetry_2
_geom_torsion_site_symmetry_3
_geom_torsion_site_symmetry_4
_geom_torsion_publ_flag
Cu1 P1 C24 C25 30.77(15) . . . . ?
Cu1 P1 C24 C29 -147.42(14) . . . . ?
Cu1 P1 C30 C31 -113.28(13) . . . . ?
Cu1 P1 C30 C35 62.05(14) . . . . ?
Cu1 P1 C18 C23 -142.67(12) . . . . ?
Cu1 P1 C18 C19 38.46(14) . . . . ?
Cu1 N1 C1 C6 -65.41(18) . . . . ?
Cu1 N1 C1 C2 107.41(16) . . . . ?
Cu1 N1 C13 C14 -0.8(2) . . . . ?
Cu1 N1 C13 C16 175.80(12) . . . . ?
Cu1 N2 C7 C8 -101.07(15) . . . . ?
Cu1 N2 C7 C12 72.41(17) . . . . ?
Cu1 N2 C15 C14 -7.2(2) . . . . ?
Cu1 N2 C15 C17 174.22(11) . . . . ?
P1 C24 C25 C26 -178.12(14) . . . . ?
P1 C24 C29 C28 177.62(16) . . . . ?
P1 C30 C31 C32 174.54(13) . . . . ?
P1 C30 C35 C34 -175.08(14) . . . . ?
P1 C18 C19 C20 176.95(13) . . . . ?
F1 C21 C22 C23 178.70(14) . . . . ?
F1 C21 C20 C19 -179.57(15) . . . . ?
F2 C27 C26 C25 179.17(16) . . . . ?
F2 C27 C28 C29 -179.56(19) . . . . ?
F3 C33 C34 C35 178.98(17) . . . . ?
N1 C1 C6 C5 172.16(15) . . . . ?
N1 C1 C2 C3 -172.97(17) . . . . ?
N2 C7 C8 C9 171.99(15) . . . . ?
N2 C7 C12 C11 -172.99(15) . . . . ?
C24 P1 C30 C31 123.72(14) . . . . ?
C24 P1 C30 C35 -60.95(15) . . . . ?
C24 P1 C18 C23 -16.73(15) . . . . ?
C24 P1 C18 C19 164.40(13) . . . . ?
C24 C25 C26 C27 0.2(3) . . . . ?
C24 C29 C28 C27 0.6(3) . . . . ?
C7 N2 C15 C14 177.03(14) . . . . ?
C7 N2 C15 C17 -1.5(2) . . . . ?
C7 C8 C9 C10 0.4(3) . . . . ?
C7 C12 C11 C10 1.3(3) . . . . ?
C30 P1 C24 C25 154.70(13) . . . . ?
C30 P1 C24 C29 -23.50(17) . . . . ?
C30 P1 C18 C23 91.26(15) . . . . ?
C30 P1 C18 C19 -87.61(14) . . . . ?
C30 C31 C32 C33 0.4(3) . . . . ?
C30 C35 C34 C33 0.3(3) . . . . ?
C31 C30 C35 C34 0.4(3) . . . . ?
C31 C32 C33 F3 -179.30(16) . . . . ?
C31 C32 C33 C34 0.3(3) . . . . ?
C8 C7 C12 C11 0.7(2) . . . . ?
C8 C9 C10 C11 1.5(3) . . . . ?
C15 N2 C7 C8 74.9(2) . . . . ?
C15 N2 C7 C12 -111.57(18) . . . . ?
C15 C14 C13 N1 5.6(3) . . . . ?
C15 C14 C13 C16 -171.17(16) . . . . ?
C1 N1 C13 C14 179.88(15) . . . . ?
C1 N1 C13 C16 -3.5(2) . . . . ?
C1 C6 C5 C4 1.1(3) . . . . ?
C1 C2 C3 C4 0.9(3) . . . . ?
C13 N1 C1 C6 113.97(18) . . . . ?
C13 N1 C1 C2 -73.2(2) . . . . ?
C13 C14 C15 N2 -1.1(3) . . . . ?
C13 C14 C15 C17 177.49(16) . . . . ?
C6 C1 C2 C3 -0.1(3) . . . . ?
C6 C5 C4 C3 -0.4(3) . . . . ?
C12 C7 C8 C9 -1.5(2) . . . . ?
C12 C11 C10 C9 -2.4(3) . . . . ?
C21 C20 C19 C18 0.9(3) . . . . ?
C25 C24 C29 C28 -0.6(3) . . . . ?
C23 C18 C19 C20 -2.0(2) . . . . ?
C18 P1 C24 C25 -98.25(14) . . . . ?
C18 P1 C24 C29 83.55(16) . . . . ?
C18 P1 C30 C31 15.09(15) . . . . ?
C18 P1 C30 C35 -169.57(14) . . . . ?
C18 C23 C22 C21 0.9(2) . . . . ?
C22 C21 C20 C19 1.2(3) . . . . ?
C22 C23 C18 P1 -177.79(13) . . . . ?
C22 C23 C18 C19 1.1(2) . . . . ?
C35 C30 C31 C32 -0.8(2) . . . . ?
C5 C4 C3 C2 -0.6(3) . . . . ?
C32 C33 C34 C35 -0.7(3) . . . . ?
C29 C24 C25 C26 0.2(3) . . . . ?
C20 C21 C22 C23 -2.1(3) . . . . ?
C2 C1 C6 C5 -0.9(3) . . . . ?
C26 C27 C28 C29 -0.2(3) . . . . ?
C28 C27 C26 C25 -0.2(3) . . . . ?
